data_7132339
loop_
_publ_author_name
'Neochoritis, Constantinos G.'
'Fragkiadakis , Michael'
'Anastasiou, Paraskevi-Kleio'
'Volyrakis, Ioannis'
'Pantousas, Apostolos'
'Stoumpos, Constantinos C.'

_publ_section_title
;
 C1 functionalization of imidazo heterocycles via carbon dioxide fixation
;
_journal_name_full 'Chemical Communications'
_journal_paper_doi 10.1039/D3CC04597H
_journal_year 2023
_chemical_formula_moiety 'C15 H12 Cl N3 O2 S'
_chemical_formula_sum 'C15 H12 Cl N3 O2 S'
_chemical_formula_weight 333.79
_space_group_crystal_system monoclinic
_space_group_IT_number 14
_space_group_name_Hall '-P 2yn'
_space_group_name_H-M_alt 'P 1 21/n 1'
_atom_sites_solution_hydrogens geom
_audit_creation_method SHELXL-2018/3
_audit_update_record
;
2023-09-13 deposited with the CCDC.	2023-11-13 downloaded from the CCDC.
;
_cell_angle_alpha 90
_cell_angle_beta 99.310(3)
_cell_angle_gamma 90
_cell_formula_units_Z 4
_cell_length_a 7.2004(5)
_cell_length_b 11.4906(8)
_cell_length_c 18.0070(13)
_cell_measurement_reflns_used 126
_cell_measurement_temperature 293(2)
_cell_measurement_theta_max 21.49
_cell_measurement_theta_min 2.92
_cell_volume 1470.22(18)
_computing_structure_refinement 'SHELXL-2018/3 (Sheldrick, 2018)'
_computing_structure_solution 'SHELXT 2014/5 (Sheldrick, 2014)'
_diffrn_ambient_temperature 293(2)
_diffrn_measured_fraction_theta_full 1.000
_diffrn_measured_fraction_theta_max 1.000
_diffrn_measurement_device_type 'Bruker APEX-II CCD'
_diffrn_measurement_method '\f and \w scans'
_diffrn_radiation_type MoK\a
_diffrn_radiation_wavelength 0.71073
_diffrn_reflns_av_R_equivalents 0.1053
_diffrn_reflns_av_unetI/netI 0.0329
_diffrn_reflns_Laue_measured_fraction_full 1.000
_diffrn_reflns_Laue_measured_fraction_max 1.000
_diffrn_reflns_limit_h_max 8
_diffrn_reflns_limit_h_min -8
_diffrn_reflns_limit_k_max 14
_diffrn_reflns_limit_k_min -14
_diffrn_reflns_limit_l_max 22
_diffrn_reflns_limit_l_min -22
_diffrn_reflns_number 59753
_diffrn_reflns_point_group_measured_fraction_full 1.000
_diffrn_reflns_point_group_measured_fraction_max 1.000
_diffrn_reflns_theta_full 25.242
_diffrn_reflns_theta_max 25.998
_diffrn_reflns_theta_min 2.111
_exptl_absorpt_coefficient_mu 0.412
_exptl_absorpt_correction_T_max 0.7449
_exptl_absorpt_correction_T_min 0.7057
_exptl_absorpt_correction_type numerical
_exptl_absorpt_process_details
;
 SADABS 2016/2: Krause, L., Herbst-Irmer, R., Sheldrick G.M. & Stalke D.,
 J. Appl. Cryst. 48 (2015) 3-10
;
_exptl_crystal_colour yellow
_exptl_crystal_density_diffrn 1.481
_exptl_crystal_description 'rectangular plate'
_exptl_crystal_F_000 664
_exptl_crystal_size_max 0.138
_exptl_crystal_size_mid 0.119
_exptl_crystal_size_min 0.074
_exptl_transmission_factor_max 0.4885
_exptl_transmission_factor_min 0.3845
_refine_diff_density_max 0.317
_refine_diff_density_min -0.420
_refine_diff_density_rms 0.061
_refine_ls_extinction_method none
_refine_ls_goodness_of_fit_ref 1.028
_refine_ls_hydrogen_treatment constr
_refine_ls_matrix_type full
_refine_ls_number_parameters 199
_refine_ls_number_reflns 2886
_refine_ls_number_restraints 0
_refine_ls_restrained_S_all 1.028
_refine_ls_R_factor_all 0.0892
_refine_ls_R_factor_gt 0.0578
_refine_ls_shift/su_max 0.000
_refine_ls_shift/su_mean 0.000
_refine_ls_structure_factor_coef Fsqd
_refine_ls_weighting_details 'w=1/[\s^2^(Fo^2^)+(0.0804P)^2^+1.3591P] where P=(Fo^2^+2Fc^2^)/3'
_refine_ls_weighting_scheme calc
_refine_ls_wR_factor_gt 0.1489
_refine_ls_wR_factor_ref 0.1729
_reflns_Friedel_coverage 0.000
_reflns_number_gt 1963
_reflns_number_total 2886
_reflns_threshold_expression 'I > 2\s(I)'
_cod_data_source_file d3cc04597h2.cif
_cod_data_source_block 3g
_cod_original_sg_symbol_H-M 'P 21/n'
_cod_database_code 7132339
_shelx_shelxl_version_number 2018/3
_shelx_space_group_comment
;
The symmetry employed for this shelxl refinement is uniquely defined
by the following loop, which should always be used as a source of
symmetry information in preference to the above space-group names.
They are only intended as comments.
;

loop_
_space_group_symop_operation_xyz
'x, y, z'
'-x+1/2, y+1/2, -z+1/2'
'-x, -y, -z'
'x-1/2, -y-1/2, z-1/2'

loop_
_atom_site_label
_atom_site_type_symbol
_atom_site_fract_x
_atom_site_fract_y
_atom_site_fract_z
_atom_site_U_iso_or_equiv
_atom_site_adp_type
_atom_site_occupancy
_atom_site_site_symmetry_order
_atom_site_calc_flag
_atom_site_refinement_flags_posn
_atom_site_refinement_flags_adp
_atom_site_refinement_flags_occupancy
_atom_site_disorder_assembly
_atom_site_disorder_group
Cl01 Cl 0.40238(16) 0.81885(10) 0.75064(6) 0.0739(4) Uani 1 1 d . . . . .
S002 S 0.39499(18) 0.58451(12) 0.21925(6) 0.0802(4) Uani 1 1 d . . . . .
N003 N 0.3769(3) 0.6942(2) 0.54673(14) 0.0420(6) Uani 1 1 d . . . . .
N004 N 0.5620(4) 0.7831(2) 0.46080(15) 0.0470(7) Uani 1 1 d . . . . .
O005 O 0.3274(5) 0.9135(3) 0.42779(17) 0.0774(9) Uani 1 1 d . . . . .
N006 N 0.2339(4) 0.5481(3) 0.47656(16) 0.0514(7) Uani 1 1 d . . . . .
O7 O 0.6096(5) 0.9611(2) 0.40807(16) 0.0790(9) Uani 1 1 d . . . . .
C008 C 0.4320(4) 0.7006(3) 0.47686(18) 0.0434(7) Uani 1 1 d . . . . .
C009 C 0.3421(4) 0.6110(3) 0.43482(18) 0.0455(7) Uani 1 1 d . . . . .
C00A C 0.4212(4) 0.7625(3) 0.60917(18) 0.0464(8) Uani 1 1 d . . . . .
H00G H 0.501841 0.825736 0.609315 0.056 Uiso 1 1 calc R U . . .
C00B C 0.2543(4) 0.5996(3) 0.54355(19) 0.0481(8) Uani 1 1 d . . . . .
C00C C 0.4915(6) 0.8873(3) 0.43266(18) 0.0554(9) Uani 1 1 d . . . . .
C00D C 0.3507(4) 0.5799(3) 0.35710(19) 0.0489(8) Uani 1 1 d . . . . .
C00E C 0.3445(5) 0.7356(3) 0.67083(19) 0.0495(8) Uani 1 1 d . . . . .
C00F C 0.2972(5) 0.4615(3) 0.2483(2) 0.0555(9) Uani 1 1 d . . . . .
H00H H 0.259916 0.397031 0.218378 0.067 Uiso 1 1 calc R U . . .
C00G C 0.1752(5) 0.5744(3) 0.6080(2) 0.0544(9) Uani 1 1 d . . . . .
H00I H 0.092409 0.512209 0.607747 0.065 Uiso 1 1 calc R U . . .
C00H C 0.2818(5) 0.4728(3) 0.3242(2) 0.0580(9) Uani 1 1 d . . . . .
H00J H 0.230766 0.415028 0.350973 0.070 Uiso 1 1 calc R U . . .
C00I C 0.2195(5) 0.6406(3) 0.6708(2) 0.0578(9) Uani 1 1 d . . . . .
H00K H 0.167778 0.623616 0.713678 0.069 Uiso 1 1 calc R U . . .
C00J C 0.4170(5) 0.6481(4) 0.3049(2) 0.0614(10) Uani 1 1 d . . . . .
H00L H 0.468611 0.721651 0.315450 0.074 Uiso 1 1 calc R U . . .
C00K C 0.7618(5) 0.7501(4) 0.4709(3) 0.0770(13) Uani 1 1 d . . . . .
H00A H 0.798115 0.715619 0.520235 0.092 Uiso 1 1 calc R U . . .
H00B H 0.780134 0.692224 0.433502 0.092 Uiso 1 1 calc R U . . .
C00L C 0.8058(9) 0.9339(5) 0.4135(3) 0.109(2) Uani 1 1 d . . . . .
H00C H 0.828655 0.911276 0.363924 0.130 Uiso 1 1 calc R U . . .
H00D H 0.876755 1.004621 0.427129 0.130 Uiso 1 1 calc R U . . .
C00M C 0.8780(8) 0.8478(5) 0.4637(5) 0.128(3) Uani 1 1 d . . . . .
H00E H 0.910797 0.883121 0.512992 0.153 Uiso 1 1 calc R U . . .
H00F H 0.993804 0.819769 0.448977 0.153 Uiso 1 1 calc R U . . .

loop_
_atom_site_aniso_label
_atom_site_aniso_U_11
_atom_site_aniso_U_22
_atom_site_aniso_U_33
_atom_site_aniso_U_23
_atom_site_aniso_U_13
_atom_site_aniso_U_12
Cl01 0.0771(7) 0.0912(8) 0.0558(6) -0.0219(5) 0.0178(5) -0.0182(6)
S002 0.0818(8) 0.1057(9) 0.0559(6) -0.0097(6) 0.0198(5) -0.0001(7)
N003 0.0376(14) 0.0450(14) 0.0428(14) 0.0012(11) 0.0047(11) -0.0058(11)
N004 0.0482(16) 0.0436(15) 0.0499(16) 0.0057(12) 0.0101(12) -0.0067(12)
O005 0.083(2) 0.078(2) 0.0724(19) 0.0209(15) 0.0154(16) 0.0217(16)
N006 0.0455(16) 0.0587(17) 0.0506(17) -0.0035(13) 0.0096(13) -0.0146(13)
O7 0.106(3) 0.0601(16) 0.0709(19) 0.0165(14) 0.0154(17) -0.0235(16)
C008 0.0368(16) 0.0457(17) 0.0485(18) 0.0028(14) 0.0089(13) -0.0046(13)
C009 0.0372(16) 0.0520(18) 0.0469(18) 0.0006(14) 0.0055(13) -0.0025(14)
C00A 0.0411(17) 0.0483(18) 0.0496(19) -0.0016(14) 0.0068(14) -0.0052(14)
C00B 0.0412(17) 0.0512(18) 0.0516(19) 0.0021(15) 0.0069(14) -0.0094(14)
C00C 0.078(3) 0.056(2) 0.0340(17) 0.0033(15) 0.0121(17) -0.0058(19)
C00D 0.0376(17) 0.062(2) 0.0469(18) -0.0023(15) 0.0050(14) 0.0028(15)
C00E 0.0454(18) 0.058(2) 0.0445(18) -0.0047(15) 0.0054(14) -0.0023(15)
C00F 0.051(2) 0.059(2) 0.054(2) -0.0098(17) 0.0018(16) 0.0060(16)
C00G 0.051(2) 0.062(2) 0.052(2) 0.0002(17) 0.0136(16) -0.0170(17)
C00H 0.055(2) 0.059(2) 0.058(2) -0.0074(17) 0.0033(17) -0.0011(17)
C00I 0.052(2) 0.071(2) 0.053(2) 0.0002(18) 0.0161(16) -0.0106(18)
C00J 0.063(2) 0.073(2) 0.051(2) -0.0063(18) 0.0173(17) -0.0075(19)
C00K 0.045(2) 0.072(3) 0.115(4) 0.019(2) 0.018(2) -0.0081(19)
C00L 0.108(5) 0.116(4) 0.104(4) 0.030(3) 0.022(3) -0.058(4)
C00M 0.066(3) 0.116(5) 0.205(7) 0.049(5) 0.034(4) -0.024(3)

loop_
_atom_type_symbol
_atom_type_description
_atom_type_scat_dispersion_real
_atom_type_scat_dispersion_imag
_atom_type_scat_source
C C 0.0033 0.0016 'International Tables Vol C Tables 4.2.6.8 and 6.1.1.4'
H H 0.0000 0.0000 'International Tables Vol C Tables 4.2.6.8 and 6.1.1.4'
Cl Cl 0.1484 0.1585 'International Tables Vol C Tables 4.2.6.8 and 6.1.1.4'
N N 0.0061 0.0033 'International Tables Vol C Tables 4.2.6.8 and 6.1.1.4'
O O 0.0106 0.0060 'International Tables Vol C Tables 4.2.6.8 and 6.1.1.4'
S S 0.1246 0.1234 'International Tables Vol C Tables 4.2.6.8 and 6.1.1.4'

loop_
_geom_angle_atom_site_label_1
_geom_angle_atom_site_label_2
_geom_angle_atom_site_label_3
_geom_angle
_geom_angle_site_symmetry_1
_geom_angle_site_symmetry_3
_geom_angle_publ_flag
C00J S002 C00F 93.49(19) . . ?
C00A N003 C008 131.0(3) . . ?
C00A N003 C00B 122.9(3) . . ?
C008 N003 C00B 106.1(3) . . ?
C00C N004 C008 116.8(3) . . ?
C00C N004 C00K 124.7(3) . . ?
C008 N004 C00K 118.4(3) . . ?
C00B N006 C009 105.9(3) . . ?
C00C O7 C00L 121.0(3) . . ?
C009 C008 N003 106.4(3) . . ?
C009 C008 N004 131.7(3) . . ?
N003 C008 N004 121.8(3) . . ?
N006 C009 C008 110.5(3) . . ?
N006 C009 C00D 120.9(3) . . ?
C008 C009 C00D 128.6(3) . . ?
C00E C00A N003 118.2(3) . . ?
C00E C00A H00G 120.9 . . ?
N003 C00A H00G 120.9 . . ?
N006 C00B N003 111.1(3) . . ?
N006 C00B C00G 131.2(3) . . ?
N003 C00B C00G 117.7(3) . . ?
O005 C00C O7 119.2(4) . . ?
O005 C00C N004 123.1(3) . . ?
O7 C00C N004 117.7(4) . . ?
C00J C00D C00H 110.3(3) . . ?
C00J C00D C009 126.4(3) . . ?
C00H C00D C009 123.2(3) . . ?
C00A C00E C00I 121.4(3) . . ?
C00A C00E Cl01 118.8(3) . . ?
C00I C00E Cl01 119.8(3) . . ?
C00H C00F S002 109.1(3) . . ?
C00H C00F H00H 125.4 . . ?
S002 C00F H00H 125.4 . . ?
C00I C00G C00B 120.1(3) . . ?
C00I C00G H00I 119.9 . . ?
C00B C00G H00I 119.9 . . ?
C00F C00H C00D 114.3(4) . . ?
C00F C00H H00J 122.9 . . ?
C00D C00H H00J 122.9 . . ?
C00G C00I C00E 119.7(3) . . ?
C00G C00I H00K 120.1 . . ?
C00E C00I H00K 120.1 . . ?
C00D C00J S002 112.8(3) . . ?
C00D C00J H00L 123.6 . . ?
S002 C00J H00L 123.6 . . ?
C00M C00K N004 111.4(4) . . ?
C00M C00K H00A 109.3 . . ?
N004 C00K H00A 109.3 . . ?
C00M C00K H00B 109.3 . . ?
N004 C00K H00B 109.3 . . ?
H00A C00K H00B 108.0 . . ?
C00M C00L O7 117.6(4) . . ?
C00M C00L H00C 107.9 . . ?
O7 C00L H00C 107.9 . . ?
C00M C00L H00D 107.9 . . ?
O7 C00L H00D 107.9 . . ?
H00C C00L H00D 107.2 . . ?
C00L C00M C00K 117.4(5) . . ?
C00L C00M H00E 107.9 . . ?
C00K C00M H00E 107.9 . . ?
C00L C00M H00F 107.9 . . ?
C00K C00M H00F 107.9 . . ?
H00E C00M H00F 107.2 . . ?

loop_
_geom_bond_atom_site_label_1
_geom_bond_atom_site_label_2
_geom_bond_distance
_geom_bond_site_symmetry_2
_geom_bond_publ_flag
Cl01 C00E 1.721(3) . ?
S002 C00J 1.692(4) . ?
S002 C00F 1.699(4) . ?
N003 C00A 1.366(4) . ?
N003 C008 1.381(4) . ?
N003 C00B 1.396(4) . ?
N004 C00C 1.366(5) . ?
N004 C008 1.395(4) . ?
N004 C00K 1.470(5) . ?
O005 C00C 1.209(5) . ?
N006 C00B 1.330(4) . ?
N006 C009 1.373(4) . ?
O7 C00C 1.327(4) . ?
O7 C00L 1.434(7) . ?
C008 C009 1.376(4) . ?
C009 C00D 1.455(5) . ?
C00A C00E 1.353(5) . ?
C00A H00G 0.9300 . ?
C00B C00G 1.404(5) . ?
C00D C00J 1.367(5) . ?
C00D C00H 1.421(5) . ?
C00E C00I 1.415(5) . ?
C00F C00H 1.395(5) . ?
C00F H00H 0.9300 . ?
C00G C00I 1.357(5) . ?
C00G H00I 0.9300 . ?
C00H H00J 0.9300 . ?
C00I H00K 0.9300 . ?
C00J H00L 0.9300 . ?
C00K C00M 1.418(6) . ?
C00K H00A 0.9700 . ?
C00K H00B 0.9700 . ?
C00L C00M 1.383(8) . ?
C00L H00C 0.9700 . ?
C00L H00D 0.9700 . ?
C00M H00E 0.9700 . ?
C00M H00F 0.9700 . ?
